data_7036278
loop_
_publ_author_name
'Zhao, Yanxia'
'Wang, Zeyi'
'Jing, Xiaojing'
'Dong, Qingsong'
'Gong, Shida'
'Li, Qian-Shu'
'Zhang, Juan'
'Wu, Biao'
'Yang, Xiao-Juan'

_publ_section_title
;
 \a-Diimine nickel complexes of ethylene and related alkenes.
;
_journal_issue 37
_journal_name_full 'Dalton transactions (Cambridge, England : 2003)'
_journal_page_first 16228
_journal_page_last 16232
_journal_paper_doi 10.1039/c5dt02333e
_journal_volume 44
_journal_year 2015
_chemical_formula_sum 'C30 H44 N2 Ni'
_chemical_formula_weight 491.38
_chemical_name_systematic
; 
 ? 
;
_chemical_properties_physical 'Air-sensitive, Moisture-sensitive'
_space_group_IT_number 15
_symmetry_cell_setting monoclinic
_symmetry_space_group_name_Hall '-C 2yc'
_symmetry_space_group_name_H-M 'C 1 2/c 1'
_atom_sites_solution_hydrogens geom
_atom_sites_solution_primary direct
_atom_sites_solution_secondary difmap
_audit_creation_method SHELXL-97
_audit_update_record
;
2015-04-17 deposited with the CCDC.
2015-08-17 downloaded from the CCDC.
;
_cell_angle_alpha 90.00
_cell_angle_beta 93.067(2)
_cell_angle_gamma 90.00
_cell_formula_units_Z 4
_cell_length_a 16.404(3)
_cell_length_b 9.3422(18)
_cell_length_c 19.045(4)
_cell_measurement_temperature 293(2)
_cell_volume 2914.5(10)
_computing_cell_refinement 'Bruker SMART'
_computing_data_collection 'Bruker SMART APEX II'
_computing_data_reduction 'Bruker SAINT'
_computing_molecular_graphics SHELXTL
_computing_publication_material SHELXTL
_computing_structure_refinement 'SHELXL-97 (Sheldrick, 2008)'
_computing_structure_solution 'SHELXS-97 (Sheldrick, 2008)'
_diffrn_ambient_temperature 293(2)
_diffrn_measured_fraction_theta_full 0.996
_diffrn_measured_fraction_theta_max 0.996
_diffrn_measurement_device_type 'Bruker APEX II area detector'
_diffrn_measurement_method '\w scan'
_diffrn_radiation_monochromator graphite
_diffrn_radiation_source 'fine-focus sealed tube'
_diffrn_radiation_type MoK\a
_diffrn_radiation_wavelength 0.71073
_diffrn_reflns_av_R_equivalents 0.0260
_diffrn_reflns_av_sigmaI/netI 0.0261
_diffrn_reflns_limit_h_max 14
_diffrn_reflns_limit_h_min -19
_diffrn_reflns_limit_k_max 11
_diffrn_reflns_limit_k_min -11
_diffrn_reflns_limit_l_max 22
_diffrn_reflns_limit_l_min -22
_diffrn_reflns_number 8809
_diffrn_reflns_theta_full 25.00
_diffrn_reflns_theta_max 25.00
_diffrn_reflns_theta_min 2.14
_exptl_absorpt_coefficient_mu 0.684
_exptl_absorpt_correction_T_max 0.8754
_exptl_absorpt_correction_T_min 0.8477
_exptl_absorpt_correction_type multi-scan
_exptl_crystal_colour black
_exptl_crystal_density_diffrn 1.120
_exptl_crystal_density_method 'not measured'
_exptl_crystal_description block
_exptl_crystal_F_000 1064
_exptl_crystal_size_max 0.25
_exptl_crystal_size_mid 0.25
_exptl_crystal_size_min 0.20
_refine_diff_density_max 0.239
_refine_diff_density_min -0.266
_refine_diff_density_rms 0.052
_refine_ls_extinction_method none
_refine_ls_goodness_of_fit_ref 1.068
_refine_ls_hydrogen_treatment constr
_refine_ls_matrix_type full
_refine_ls_number_parameters 155
_refine_ls_number_reflns 2566
_refine_ls_number_restraints 0
_refine_ls_restrained_S_all 1.068
_refine_ls_R_factor_all 0.0353
_refine_ls_R_factor_gt 0.0319
_refine_ls_shift/su_max 0.001
_refine_ls_shift/su_mean 0.000
_refine_ls_structure_factor_coef Fsqd
_refine_ls_weighting_details 'calc w=1/[\s^2^(Fo^2^)+(0.0580P)^2^+1.0393P] where P=(Fo^2^+2Fc^2^)/3'
_refine_ls_weighting_scheme calc
_refine_ls_wR_factor_gt 0.0885
_refine_ls_wR_factor_ref 0.0910
_reflns_number_gt 2355
_reflns_number_total 2566
_reflns_threshold_expression >2sigma(I)
_cod_data_source_file c5dt02333e2.cif
_cod_data_source_block 2
_cod_depositor_comments
;
The following automatic conversions were performed:

'_symmetry_cell_setting' value 'Monoclinic' changed to 'monoclinic'
according to
/usr/data/users/saulius/crontab/automatic-downloads/rss-feeds/RSC/lib/dictionaries/cif_core.dic
dictionary named 'cif_core.dic' version 2.4.2 from 2011-04-26.

'_exptl_absorpt_correction_type' value 'Multi-scan' changed to
'multi-scan' according to
/usr/data/users/saulius/crontab/automatic-downloads/rss-feeds/RSC/lib/dictionaries/cif_core.dic
dictionary named 'cif_core.dic' version 2.4.2 from 2011-04-26.

Automatic conversion script
Id: cif_fix_values 3271 2015-04-21 07:52:19Z andrius 

 Adding full bibliography for 7036278--7036282.cif.
;
_cod_original_sg_symbol_H-M 'C2/c  '
_cod_database_code 7036278

loop_
_symmetry_equiv_pos_as_xyz
'x, y, z'
'-x, y, -z+1/2'
'x+1/2, y+1/2, z'
'-x+1/2, y+1/2, -z+1/2'
'-x, -y, -z'
'x, -y, z-1/2'
'-x+1/2, -y+1/2, -z'
'x+1/2, -y+1/2, z-1/2'

loop_
_atom_site_label
_atom_site_type_symbol
_atom_site_fract_x
_atom_site_fract_y
_atom_site_fract_z
_atom_site_U_iso_or_equiv
_atom_site_adp_type
_atom_site_occupancy
_atom_site_symmetry_multiplicity
_atom_site_calc_flag
_atom_site_refinement_flags
Ni1 Ni 0.0000 0.86720(3) 0.2500 0.03692(14) Uani 1 2 d S
N1 N 0.02271(8) 0.71103(14) 0.18871(6) 0.0326(3) Uani 1 1 d .
C1 C 0.01290(10) 0.58335(18) 0.21372(8) 0.0339(3) Uani 1 1 d .
C3 C 0.02573(15) 0.4472(2) 0.17482(10) 0.0556(5) Uani 1 1 d .
H3A H 0.0424 0.4686 0.1284 0.083 Uiso 1 1 calc R
H3B H -0.0243 0.3937 0.1715 0.083 Uiso 1 1 calc R
H3C H 0.0673 0.3916 0.1995 0.083 Uiso 1 1 calc R
C5 C 0.04532(10) 0.73556(17) 0.11736(8) 0.0357(4) Uani 1 1 d .
C6 C -0.01494(11) 0.72922(18) 0.06260(8) 0.0413(4) Uani 1 1 d .
C7 C 0.00778(15) 0.7700(2) -0.00462(10) 0.0583(5) Uani 1 1 d .
H7 H -0.0309 0.7683 -0.0421 0.070 Uiso 1 1 calc R
C8 C 0.08603(16) 0.8121(3) -0.01583(11) 0.0689(6) Uani 1 1 d .
H8 H 0.0997 0.8393 -0.0607 0.083 Uiso 1 1 calc R
C9 C 0.14405(14) 0.8145(3) 0.03813(11) 0.0643(6) Uani 1 1 d .
H9 H 0.1971 0.8415 0.0292 0.077 Uiso 1 1 calc R
C10 C 0.12546(12) 0.7772(2) 0.10672(9) 0.0492(5) Uani 1 1 d .
C11 C -0.10213(12) 0.6867(2) 0.07494(10) 0.0511(5) Uani 1 1 d .
H11 H -0.1003 0.6207 0.1150 0.061 Uiso 1 1 calc R
C12 C -0.15193(17) 0.8174(4) 0.09559(17) 0.0890(8) Uani 1 1 d .
H12A H -0.1560 0.8836 0.0570 0.133 Uiso 1 1 calc R
H12B H -0.1253 0.8631 0.1357 0.133 Uiso 1 1 calc R
H12C H -0.2056 0.7874 0.1070 0.133 Uiso 1 1 calc R
C13 C -0.14374(17) 0.6073(3) 0.01216(15) 0.0795(8) Uani 1 1 d .
H13A H -0.1505 0.6714 -0.0271 0.119 Uiso 1 1 calc R
H13B H -0.1962 0.5733 0.0247 0.119 Uiso 1 1 calc R
H13C H -0.1105 0.5276 -0.0004 0.119 Uiso 1 1 calc R
C14 C 0.18993(14) 0.7796(3) 0.16602(12) 0.0753(8) Uani 1 1 d .
H14 H 0.1624 0.7899 0.2102 0.090 Uiso 1 1 calc R
C15 C 0.2368(2) 0.6380(5) 0.1688(3) 0.1361(18) Uani 1 1 d .
H15A H 0.2670 0.6284 0.1273 0.204 Uiso 1 1 calc R
H15B H 0.1990 0.5600 0.1712 0.204 Uiso 1 1 calc R
H15C H 0.2738 0.6368 0.2096 0.204 Uiso 1 1 calc R
C16 C 0.2506(2) 0.9039(5) 0.1611(2) 0.1249(14) Uani 1 1 d .
H16A H 0.2212 0.9926 0.1571 0.187 Uiso 1 1 calc R
H16B H 0.2821 0.8910 0.1205 0.187 Uiso 1 1 calc R
H16C H 0.2865 0.9057 0.2026 0.187 Uiso 1 1 calc R
C29 C 0.0142(2) 1.0594(2) 0.21623(14) 0.0841(8) Uani 1 1 d .
H29A H -0.0235 1.0915 0.1786 0.101 Uiso 1 1 d R
H29B H 0.0699 1.0915 0.2115 0.101 Uiso 1 1 d R

loop_
_atom_site_aniso_label
_atom_site_aniso_U_11
_atom_site_aniso_U_22
_atom_site_aniso_U_33
_atom_site_aniso_U_23
_atom_site_aniso_U_13
_atom_site_aniso_U_12
Ni1 0.0560(2) 0.02405(18) 0.03090(18) 0.000 0.00421(13) 0.000
N1 0.0408(7) 0.0309(7) 0.0264(6) -0.0001(5) 0.0063(5) -0.0001(5)
C1 0.0421(9) 0.0303(8) 0.0298(8) -0.0010(6) 0.0051(6) 0.0025(7)
C3 0.0909(15) 0.0339(10) 0.0433(10) -0.0045(8) 0.0166(10) 0.0062(9)
C5 0.0487(10) 0.0321(8) 0.0273(7) -0.0004(6) 0.0099(7) 0.0001(7)
C6 0.0539(11) 0.0381(9) 0.0320(8) 0.0015(6) 0.0036(7) 0.0006(7)
C7 0.0789(15) 0.0644(13) 0.0312(9) 0.0055(8) 0.0006(9) -0.0041(11)
C8 0.0932(18) 0.0811(16) 0.0344(10) 0.0091(10) 0.0211(11) -0.0164(14)
C9 0.0661(14) 0.0798(15) 0.0493(12) 0.0008(11) 0.0261(10) -0.0189(12)
C10 0.0528(11) 0.0575(12) 0.0385(9) -0.0029(8) 0.0127(8) -0.0074(9)
C11 0.0511(11) 0.0584(12) 0.0431(10) 0.0028(9) -0.0044(8) -0.0023(9)
C12 0.0572(15) 0.095(2) 0.114(2) -0.0203(18) 0.0024(14) 0.0099(14)
C13 0.0761(17) 0.0908(19) 0.0699(16) -0.0085(13) -0.0124(13) -0.0247(14)
C14 0.0490(13) 0.129(2) 0.0493(12) -0.0022(13) 0.0113(9) -0.0175(14)
C15 0.091(3) 0.151(4) 0.162(4) 0.052(3) -0.039(3) 0.006(2)
C16 0.102(3) 0.159(4) 0.111(3) -0.014(2) -0.014(2) -0.059(3)
C29 0.142(2) 0.0300(11) 0.0790(15) 0.0142(10) -0.0014(16) -0.0128(13)

loop_
_atom_type_symbol
_atom_type_description
_atom_type_scat_dispersion_real
_atom_type_scat_dispersion_imag
_atom_type_scat_source
C C 0.0033 0.0016 'International Tables Vol C Tables 4.2.6.8 and 6.1.1.4'
H H 0.0000 0.0000 'International Tables Vol C Tables 4.2.6.8 and 6.1.1.4'
N N 0.0061 0.0033 'International Tables Vol C Tables 4.2.6.8 and 6.1.1.4'
Ni Ni 0.3393 1.1124 'International Tables Vol C Tables 4.2.6.8 and 6.1.1.4'

loop_
_geom_angle_atom_site_label_1
_geom_angle_atom_site_label_2
_geom_angle_atom_site_label_3
_geom_angle
_geom_angle_site_symmetry_1
_geom_angle_site_symmetry_3
N1 Ni1 N1 80.91(7) 2 .
N1 Ni1 C29 160.70(9) 2 .
N1 Ni1 C29 118.37(9) . .
N1 Ni1 C29 118.37(9) 2 2
N1 Ni1 C29 160.70(9) . 2
C29 Ni1 C29 42.37(17) . 2
C1 N1 C5 122.26(13) . .
C1 N1 Ni1 116.36(10) . .
C5 N1 Ni1 121.30(10) . .
N1 C1 C1 113.18(8) . 2
N1 C1 C3 125.28(14) . .
C1 C1 C3 121.54(10) 2 .
C1 C3 H3A 109.5 . .
C1 C3 H3B 109.5 . .
H3A C3 H3B 109.5 . .
C1 C3 H3C 109.5 . .
H3A C3 H3C 109.5 . .
H3B C3 H3C 109.5 . .
C10 C5 C6 122.45(15) . .
C10 C5 N1 118.14(15) . .
C6 C5 N1 119.16(14) . .
C5 C6 C7 117.16(17) . .
C5 C6 C11 122.05(15) . .
C7 C6 C11 120.74(17) . .
C8 C7 C6 121.1(2) . .
C8 C7 H7 119.5 . .
C6 C7 H7 119.5 . .
C9 C8 C7 120.63(18) . .
C9 C8 H8 119.7 . .
C7 C8 H8 119.7 . .
C8 C9 C10 121.4(2) . .
C8 C9 H9 119.3 . .
C10 C9 H9 119.3 . .
C5 C10 C9 117.28(18) . .
C5 C10 C14 121.63(16) . .
C9 C10 C14 121.08(18) . .
C6 C11 C12 110.58(19) . .
C6 C11 C13 112.95(18) . .
C12 C11 C13 111.3(2) . .
C6 C11 H11 107.2 . .
C12 C11 H11 107.2 . .
C13 C11 H11 107.2 . .
C11 C12 H12A 109.5 . .
C11 C12 H12B 109.5 . .
H12A C12 H12B 109.5 . .
C11 C12 H12C 109.5 . .
H12A C12 H12C 109.5 . .
H12B C12 H12C 109.5 . .
C11 C13 H13A 109.5 . .
C11 C13 H13B 109.5 . .
H13A C13 H13B 109.5 . .
C11 C13 H13C 109.5 . .
H13A C13 H13C 109.5 . .
H13B C13 H13C 109.5 . .
C10 C14 C15 110.1(3) . .
C10 C14 C16 113.4(3) . .
C15 C14 C16 109.3(3) . .
C10 C14 H14 108.0 . .
C15 C14 H14 108.0 . .
C16 C14 H14 108.0 . .
C14 C15 H15A 109.5 . .
C14 C15 H15B 109.5 . .
H15A C15 H15B 109.5 . .
C14 C15 H15C 109.5 . .
H15A C15 H15C 109.5 . .
H15B C15 H15C 109.5 . .
C14 C16 H16A 109.5 . .
C14 C16 H16B 109.5 . .
H16A C16 H16B 109.5 . .
C14 C16 H16C 109.5 . .
H16A C16 H16C 109.5 . .
H16B C16 H16C 109.5 . .
C29 C29 Ni1 68.82(8) 2 .
C29 C29 H29A 116.8 2 .
Ni1 C29 H29A 116.8 . .
C29 C29 H29B 116.7 2 .
Ni1 C29 H29B 116.8 . .
H29A C29 H29B 113.8 . .

loop_
_geom_bond_atom_site_label_1
_geom_bond_atom_site_label_2
_geom_bond_distance
_geom_bond_site_symmetry_2
Ni1 N1 1.9174(13) 2
Ni1 N1 1.9174(13) .
Ni1 C29 1.926(2) .
Ni1 C29 1.926(2) 2
N1 C1 1.298(2) .
N1 C5 1.4458(18) .
C1 C1 1.467(3) 2
C1 C3 1.493(2) .
C3 H3A 0.9600 .
C3 H3B 0.9600 .
C3 H3C 0.9600 .
C5 C10 1.396(3) .
C5 C6 1.399(2) .
C6 C7 1.405(2) .
C6 C11 1.515(3) .
C7 C8 1.370(3) .
C7 H7 0.9300 .
C8 C9 1.363(3) .
C8 H8 0.9300 .
C9 C10 1.401(3) .
C9 H9 0.9300 .
C10 C14 1.506(3) .
C11 C12 1.532(3) .
C11 C13 1.536(3) .
C11 H11 0.9800 .
C12 H12A 0.9600 .
C12 H12B 0.9600 .
C12 H12C 0.9600 .
C13 H13A 0.9600 .
C13 H13B 0.9600 .
C13 H13C 0.9600 .
C14 C15 1.529(5) .
C14 C16 1.535(4) .
C14 H14 0.9800 .
C15 H15A 0.9600 .
C15 H15B 0.9600 .
C15 H15C 0.9600 .
C16 H16A 0.9600 .
C16 H16B 0.9600 .
C16 H16C 0.9600 .
C29 C29 1.392(5) 2
C29 H29A 0.9695 .
C29 H29B 0.9695 .

loop_
_geom_torsion_atom_site_label_1
_geom_torsion_atom_site_label_2
_geom_torsion_atom_site_label_3
_geom_torsion_atom_site_label_4
_geom_torsion
_geom_torsion_site_symmetry_1
_geom_torsion_site_symmetry_4
N1 Ni1 N1 C1 0.42(9) 2 .
C29 Ni1 N1 C1 179.52(15) . .
C29 Ni1 N1 C1 -177.2(3) 2 .
N1 Ni1 N1 C5 177.27(15) 2 .
C29 Ni1 N1 C5 -3.63(18) . .
C29 Ni1 N1 C5 -0.3(4) 2 .
C5 N1 C1 C1 -177.88(16) . 2
Ni1 N1 C1 C1 -1.1(2) . 2
C5 N1 C1 C3 2.1(3) . .
Ni1 N1 C1 C3 178.93(15) . .
C1 N1 C5 C10 -105.1(2) . .
Ni1 N1 C5 C10 78.26(18) . .
C1 N1 C5 C6 80.5(2) . .
Ni1 N1 C5 C6 -96.17(16) . .
C10 C5 C6 C7 -1.4(3) . .
N1 C5 C6 C7 172.79(16) . .
C10 C5 C6 C11 -178.79(18) . .
N1 C5 C6 C11 -4.6(2) . .
C5 C6 C7 C8 0.9(3) . .
C11 C6 C7 C8 178.3(2) . .
C6 C7 C8 C9 0.5(4) . .
C7 C8 C9 C10 -1.3(4) . .
C6 C5 C10 C9 0.6(3) . .
N1 C5 C10 C9 -173.66(18) . .
C6 C5 C10 C14 -178.4(2) . .
N1 C5 C10 C14 7.4(3) . .
C8 C9 C10 C5 0.8(4) . .
C8 C9 C10 C14 179.8(3) . .
C5 C6 C11 C12 86.6(2) . .
C7 C6 C11 C12 -90.7(2) . .
C5 C6 C11 C13 -147.8(2) . .
C7 C6 C11 C13 34.9(3) . .
C5 C10 C14 C15 93.5(3) . .
C9 C10 C14 C15 -85.4(3) . .
C5 C10 C14 C16 -143.7(3) . .
C9 C10 C14 C16 37.4(4) . .
N1 Ni1 C29 C29 -4.3(6) 2 2
N1 Ni1 C29 C29 178.4(2) . 2
